data_7036098
loop_
_publ_author_name
'Goodwin, Conrad A. P.'
'Smith, Alex'
'Ortu, Fabrizio'
'Vitorica-Yrezabal, I\~nigo J'
'Mills, David P.'

_publ_section_title
;
 Salt metathesis versus protonolysis routes for the synthesis of
 silylamide Hauser base (R2NMgX; X = halogen) and amido-Grignard (R2NMgR)
 complexes.
;
_journal_issue 14
_journal_name_full 'Dalton transactions (Cambridge, England : 2003)'
_journal_page_first 6004
_journal_page_last 6014
_journal_paper_doi 10.1039/c5dt02535d
_journal_volume 45
_journal_year 2016
_chemical_formula_moiety 'C38 H90 Mg2 N2 Si4'
_chemical_formula_sum 'C38 H90 Mg2 N2 Si4'
_chemical_formula_weight 736.09
_chemical_name_systematic
;
 ?
;
_space_group_crystal_system triclinic
_space_group_IT_number 2
_space_group_name_Hall '-P 1'
_space_group_name_H-M_alt 'P -1'
_symmetry_space_group_name_Hall '-P 1'
_symmetry_space_group_name_H-M 'P -1'
_atom_sites_solution_hydrogens mixed
_audit_creation_date 2015-04-24
_audit_creation_method
;
Olex2 1.2
(compiled 2015.01.26 svn.r3150 for OlexSys, GUI svn.r4998)
;
_audit_update_record
;
2015-08-03 deposited with the CCDC.
2015-08-05 downloaded from the CCDC.
;
_cell_angle_alpha 104.507(7)
_cell_angle_beta 94.560(8)
_cell_angle_gamma 114.542(8)
_cell_formula_units_Z 1
_cell_length_a 9.0592(9)
_cell_length_b 10.5786(9)
_cell_length_c 14.0661(13)
_cell_measurement_reflns_used 1779
_cell_measurement_temperature 150.01(10)
_cell_measurement_theta_max 25.7640
_cell_measurement_theta_min 3.8620
_cell_volume 1161.1(2)
_computing_cell_refinement
;
CrysAlisPro, Agilent Technologies,
Version 1.171.37.35 (release 13-08-2014 CrysAlis171 .NET)
(compiled Aug 13 2014,18:06:01)
;
_computing_data_collection
;
CrysAlisPro, Agilent Technologies,
Version 1.171.37.35 (release 13-08-2014 CrysAlis171 .NET)
(compiled Aug 13 2014,18:06:01)
;
_computing_data_reduction
;
CrysAlisPro, Agilent Technologies,
Version 1.171.37.35 (release 13-08-2014 CrysAlis171 .NET)
(compiled Aug 13 2014,18:06:01)
;
_computing_molecular_graphics 'Olex2 (Dolomanov et al., 2009)'
_computing_publication_material 'Olex2 (Dolomanov et al., 2009)'
_computing_structure_refinement 'ShelXL (Sheldrick, 2008)'
_computing_structure_solution 'ShelXS (Sheldrick, 2008)'
_diffrn_ambient_environment N~2~
_diffrn_ambient_temperature 150.01(10)
_diffrn_detector 'CCD plate'
_diffrn_detector_area_resol_mean 8.0714
_diffrn_detector_type Eos
_diffrn_measured_fraction_theta_full 0.9870
_diffrn_measured_fraction_theta_max 0.987
_diffrn_measurement_details
;
  1 omega  -40.00   49.00   1.0000   12.0000
omega____ theta____ kappa____ phi______ frames
    -      -17.7663   37.0000 -120.0000 89

  2 omega   33.00   61.00   1.0000   12.0000
omega____ theta____ kappa____ phi______ frames
    -       18.8601  -99.0000 -120.0000 28

  3 omega  -87.00   12.00   1.0000   12.0000
omega____ theta____ kappa____ phi______ frames
    -      -17.7663  -77.0000  -30.0000 99

  4 omega  -90.00    5.00   1.0000   12.0000
omega____ theta____ kappa____ phi______ frames
    -      -17.7663  -37.0000   60.0000 95
;
_diffrn_measurement_device 'four-circle diffractometer'
_diffrn_measurement_device_type 'SuperNova, Single source at offset, Eos'
_diffrn_measurement_method '\w scans'
_diffrn_orient_matrix_UB_11 -0.0486158000
_diffrn_orient_matrix_UB_12 0.0247143000
_diffrn_orient_matrix_UB_13 0.0293365000
_diffrn_orient_matrix_UB_21 -0.0337050000
_diffrn_orient_matrix_UB_22 0.0129451000
_diffrn_orient_matrix_UB_23 -0.0417340000
_diffrn_orient_matrix_UB_31 -0.0651564000
_diffrn_orient_matrix_UB_32 -0.0724120000
_diffrn_orient_matrix_UB_33 -0.0152935000
_diffrn_radiation_monochromator mirror
_diffrn_radiation_probe x-ray
_diffrn_radiation_type MoK\a
_diffrn_radiation_wavelength 0.71073
_diffrn_reflns_av_R_equivalents 0.0365
_diffrn_reflns_av_unetI/netI 0.1008
_diffrn_reflns_Laue_measured_fraction_full 0.9870
_diffrn_reflns_Laue_measured_fraction_max 0.987
_diffrn_reflns_limit_h_max 10
_diffrn_reflns_limit_h_min -6
_diffrn_reflns_limit_k_max 10
_diffrn_reflns_limit_k_min -12
_diffrn_reflns_limit_l_max 16
_diffrn_reflns_limit_l_min -16
_diffrn_reflns_number 6575
_diffrn_reflns_point_group_measured_fraction_full 0.9870
_diffrn_reflns_point_group_measured_fraction_max 0.987
_diffrn_reflns_theta_full 26.000
_diffrn_reflns_theta_max 25.349
_diffrn_reflns_theta_min 3.539
_diffrn_source 'SuperNova (Mo) X-ray Source'
_exptl_absorpt_coefficient_mu 0.181
_exptl_absorpt_correction_T_max 0.998
_exptl_absorpt_correction_T_min 0.996
_exptl_absorpt_correction_type gaussian
_exptl_absorpt_process_details
;
CrysAlisPro, Agilent Technologies,
Version 1.171.37.35 (release 13-08-2014 CrysAlis171 .NET)
(compiled Aug 13 2014,18:06:01)
Numerical absorption correction based on gaussian integration over
            a multifaceted crystal model
Empirical absorption correction using spherical harmonics,
 implemented in SCALE3 ABSPACK scaling algorithm.
;
_exptl_crystal_colour 'clear light colourless'
_exptl_crystal_colour_lustre clear
_exptl_crystal_colour_modifier light
_exptl_crystal_colour_primary colourless
_exptl_crystal_density_diffrn 1.053
_exptl_crystal_description block
_exptl_crystal_F_000 412
_exptl_crystal_size_max 0.1515
_exptl_crystal_size_mid 0.0999
_exptl_crystal_size_min 0.0861
_refine_diff_density_max 0.336
_refine_diff_density_min -0.270
_refine_diff_density_rms 0.060
_refine_ls_extinction_method none
_refine_ls_goodness_of_fit_ref 1.022
_refine_ls_hydrogen_treatment mixed
_refine_ls_matrix_type full
_refine_ls_number_parameters 231
_refine_ls_number_reflns 4197
_refine_ls_number_restraints 6
_refine_ls_restrained_S_all 1.023
_refine_ls_R_factor_all 0.0963
_refine_ls_R_factor_gt 0.0585
_refine_ls_shift/su_max 0.000
_refine_ls_shift/su_mean 0.000
_refine_ls_structure_factor_coef Fsqd
_refine_ls_weighting_details 'w=1/[\s^2^(Fo^2^)+(0.0406P)^2^] where P=(Fo^2^+2Fc^2^)/3'
_refine_ls_weighting_scheme calc
_refine_ls_wR_factor_gt 0.1048
_refine_ls_wR_factor_ref 0.1181
_reflns_Friedel_coverage 0.000
_reflns_number_gt 2881
_reflns_number_total 4197
_reflns_threshold_expression 'I > 2\s(I)'
_cod_data_source_file c5dt02535d2.cif
_cod_data_source_block 09
_cod_depositor_comments 'Adding full bibliography for 7036089--7036100.cif.'
_cod_original_cell_volume 1161.05(19)
_cod_database_code 7036098
_manchester_internal_coll_name adpm138
_manchester_internal_coll_client AF/DPM
_manchester_internal_coll_type custom
_manchester_internal_coll_frame_time 12s
_manchester_internal_coll_frame_width 1
_manchester_internal_coll_frame_method '\w scans'
_manchester_internal_coll_user AF
_manchester_internal_coll_date 27/02/2015
_manchester_internal_process_user FO
_manchester_internal_process_date 10/03/2015
_manchester_internal_solution_user FO
_manchester_internal_solution_date 10/03/2015
_manchester_internal_refinement_user FO
_manchester_internal_refinement_date 10/03/2015
_manchester_internal_validation_user IVY
_manchester_internal_validation_date 24/04/2015
_manchester_internal_archive_date 24/04/2015
_shelxl_version_number 2013-4
_chemical_oxdiff_formula Mg1C19N1Si2
_shelx_space_group_comment
;
The symmetry employed for this shelxl refinement is uniquely defined
by the following loop, which should always be used as a source of
symmetry information in preference to the above space-group names.
They are only intended as comments.
;
_reflns_odcompleteness_completeness 98.70
_reflns_odcompleteness_iscentric 1
_reflns_odcompleteness_theta 26.32
_olex2_refinement_description
;
1. Fixed Uiso
 At 1.2 times of:
  All C(H) groups
 At 1.5 times of:
  All C(H,H,H) groups, All C(H,H,H,H) groups
2. Restrained distances
 C19-H19A = C19-H19B = C19-H19C
 0.96 with sigma of 0.02
 H19C-H19B
 1.56 with sigma of 0.02
 H19B-H19A
 1.56 with sigma of 0.02
 H19A-H19C
 1.56 with sigma of 0.02
3.a Ternary CH refined with riding coordinates:
 C1(H1), C4(H4), C7(H7), C10(H10), C13(H13), C16(H16)
3.b Idealised Me refined as rotating group:
 C2(H2A,H2B,H2C), C3(H3A,H3B,H3C), C5(H5A,H5B,H5C), C6(H6A,H6B,H6C), C8(H8A,
 H8B,H8C), C9(H9A,H9B,H9C), C11(H11A,H11B,H11C), C12(H12A,H12B,H12C), C14(H14A,
 H14B,H14C), C15(H15A,H15B,H15C), C17(H17A,H17B,H17C), C18(H18A,H18B,H18C)
;
_olex2_submission_special_instructions 'No special instructions were received'

loop_
_space_group_symop_operation_xyz
'x, y, z'
'-x, -y, -z'

loop_
_atom_site_label
_atom_site_type_symbol
_atom_site_fract_x
_atom_site_fract_y
_atom_site_fract_z
_atom_site_U_iso_or_equiv
_atom_site_adp_type
_atom_site_occupancy
_atom_site_site_symmetry_order
_atom_site_calc_flag
_atom_site_refinement_flags_posn
Si1 Si 0.86735(10) 1.13495(8) 0.25330(6) 0.0171(2) Uani 1 1 d .
Si2 Si 0.64077(10) 0.79870(8) 0.22628(6) 0.0176(2) Uani 1 1 d .
Mg1 Mg 0.90889(12) 0.98353(10) 0.41133(8) 0.0227(3) Uani 1 1 d .
N1 N 0.7915(3) 0.9748(2) 0.28341(17) 0.0147(5) Uani 1 1 d .
C19 C 1.0822(4) 0.8867(3) 0.4363(2) 0.0293(8) Uani 1 1 d D
C1 C 1.0950(4) 1.1962(3) 0.2468(2) 0.0255(8) Uani 1 1 d .
H1 H 1.1329 1.2876 0.2300 0.031 Uiso 1 1 calc R
C2 C 1.1261(4) 1.0900(3) 0.1660(3) 0.0415(10) Uani 1 1 d .
H2A H 1.0987 1.0012 0.1825 0.062 Uiso 1 1 calc GR
H2B H 1.2409 1.1331 0.1619 0.062 Uiso 1 1 calc GR
H2C H 1.0582 1.0685 0.1025 0.062 Uiso 1 1 calc GR
C3 C 1.2056(4) 1.2306(4) 0.3469(3) 0.0484(11) Uani 1 1 d .
H3A H 1.1958 1.3054 0.3972 0.073 Uiso 1 1 calc GR
H3B H 1.3189 1.2642 0.3397 0.073 Uiso 1 1 calc GR
H3C H 1.1716 1.1439 0.3667 0.073 Uiso 1 1 calc GR
C4 C 0.8739(4) 1.2893(3) 0.3612(2) 0.0257(7) Uani 1 1 d .
H4 H 0.9510 1.2984 0.4185 0.031 Uiso 1 1 calc R
C5 C 0.7121(4) 1.2627(3) 0.3972(3) 0.0378(9) Uani 1 1 d .
H5A H 0.6332 1.2601 0.3460 0.057 Uiso 1 1 calc GR
H5B H 0.7329 1.3403 0.4573 0.057 Uiso 1 1 calc GR
H5C H 0.6684 1.1710 0.4110 0.057 Uiso 1 1 calc GR
C6 C 0.9487(4) 1.4395(3) 0.3445(3) 0.0414(10) Uani 1 1 d .
H6A H 1.0576 1.4622 0.3312 0.062 Uiso 1 1 calc GR
H6B H 0.9558 1.5128 0.4036 0.062 Uiso 1 1 calc GR
H6C H 0.8792 1.4375 0.2883 0.062 Uiso 1 1 calc GR
C7 C 0.7534(4) 1.1240(3) 0.1300(2) 0.0222(7) Uani 1 1 d .
H7 H 0.7154 1.0239 0.0858 0.027 Uiso 1 1 calc R
C8 C 0.5969(4) 1.1462(3) 0.1361(2) 0.0303(8) Uani 1 1 d .
H8A H 0.5301 1.0871 0.1729 0.045 Uiso 1 1 calc GR
H8B H 0.5345 1.1180 0.0695 0.045 Uiso 1 1 calc GR
H8C H 0.6283 1.2474 0.1697 0.045 Uiso 1 1 calc GR
C9 C 0.8609(4) 1.2250(3) 0.0746(2) 0.0398(9) Uani 1 1 d .
H9A H 0.8990 1.3252 0.1139 0.060 Uiso 1 1 calc GR
H9B H 0.7961 1.2062 0.0107 0.060 Uiso 1 1 calc GR
H9C H 0.9546 1.2065 0.0645 0.060 Uiso 1 1 calc GR
C10 C 0.4341(3) 0.7849(3) 0.1737(2) 0.0212(7) Uani 1 1 d .
H10 H 0.4557 0.8368 0.1237 0.025 Uiso 1 1 calc R
C11 C 0.3008(4) 0.6283(3) 0.1163(3) 0.0362(9) Uani 1 1 d .
H11A H 0.3428 0.5838 0.0643 0.054 Uiso 1 1 calc GR
H11B H 0.2036 0.6314 0.0869 0.054 Uiso 1 1 calc GR
H11C H 0.2729 0.5720 0.1618 0.054 Uiso 1 1 calc GR
C12 C 0.3588(4) 0.8601(3) 0.2483(3) 0.0360(9) Uani 1 1 d .
H12A H 0.3135 0.8020 0.2909 0.054 Uiso 1 1 calc GR
H12B H 0.2723 0.8706 0.2121 0.054 Uiso 1 1 calc GR
H12C H 0.4434 0.9549 0.2885 0.054 Uiso 1 1 calc GR
C13 C 0.6944(4) 0.6858(3) 0.1202(2) 0.0217(7) Uani 1 1 d .
H13 H 0.6034 0.5862 0.0995 0.026 Uiso 1 1 calc R
C14 C 0.8533(4) 0.6743(3) 0.1514(2) 0.0321(8) Uani 1 1 d .
H14A H 0.9462 0.7698 0.1725 0.048 Uiso 1 1 calc GR
H14B H 0.8703 0.6120 0.0953 0.048 Uiso 1 1 calc GR
H14C H 0.8430 0.6337 0.2058 0.048 Uiso 1 1 calc GR
C15 C 0.7040(4) 0.7371(3) 0.0272(2) 0.0305(8) Uani 1 1 d .
H15A H 0.6007 0.7361 0.0043 0.046 Uiso 1 1 calc GR
H15B H 0.7252 0.6726 -0.0250 0.046 Uiso 1 1 calc GR
H15C H 0.7921 0.8346 0.0440 0.046 Uiso 1 1 calc GR
C16 C 0.6210(4) 0.7043(3) 0.3282(2) 0.0299(8) Uani 1 1 d .
H16 H 0.7351 0.7344 0.3609 0.036 Uiso 1 1 calc R
C17 C 0.5406(4) 0.7547(4) 0.4119(3) 0.0476(10) Uani 1 1 d .
H17A H 0.5845 0.8592 0.4318 0.071 Uiso 1 1 calc GR
H17B H 0.5641 0.7258 0.4685 0.071 Uiso 1 1 calc GR
H17C H 0.4227 0.7105 0.3879 0.071 Uiso 1 1 calc GR
C18 C 0.5387(4) 0.5364(3) 0.2904(3) 0.0485(11) Uani 1 1 d .
H18A H 0.4238 0.4997 0.2610 0.073 Uiso 1 1 calc GR
H18B H 0.5476 0.5003 0.3457 0.073 Uiso 1 1 calc GR
H18C H 0.5934 0.5041 0.2409 0.073 Uiso 1 1 calc GR
H19A H 1.067(4) 0.870(3) 0.3645(13) 0.073 Uiso 1 1 d DR
H19B H 1.034(3) 0.792(2) 0.443(2) 0.065(12) Uiso 1 1 d D
H19C H 1.204(2) 0.922(3) 0.455(2) 0.072(13) Uiso 1 1 d D

loop_
_atom_site_aniso_label
_atom_site_aniso_U_11
_atom_site_aniso_U_22
_atom_site_aniso_U_33
_atom_site_aniso_U_23
_atom_site_aniso_U_13
_atom_site_aniso_U_12
Si1 0.0172(5) 0.0172(4) 0.0177(5) 0.0077(4) 0.0005(4) 0.0080(4)
Si2 0.0144(5) 0.0181(4) 0.0198(5) 0.0087(4) -0.0003(4) 0.0060(4)
Mg1 0.0256(6) 0.0267(6) 0.0170(6) 0.0084(5) -0.0005(5) 0.0128(5)
N1 0.0150(13) 0.0193(12) 0.0114(13) 0.0066(10) 0.0002(11) 0.0088(10)
C19 0.031(2) 0.0346(19) 0.021(2) 0.0103(16) -0.0021(17) 0.0136(17)
C1 0.0167(18) 0.0277(17) 0.033(2) 0.0192(15) 0.0030(16) 0.0051(14)
C2 0.031(2) 0.047(2) 0.064(3) 0.031(2) 0.024(2) 0.0235(18)
C3 0.020(2) 0.066(3) 0.060(3) 0.042(2) 0.004(2) 0.0091(19)
C4 0.0305(19) 0.0216(16) 0.0222(19) 0.0049(14) -0.0031(16) 0.0117(15)
C5 0.050(2) 0.0379(19) 0.030(2) 0.0034(17) 0.0079(19) 0.0277(18)
C6 0.064(3) 0.0215(17) 0.036(2) 0.0072(16) 0.002(2) 0.0202(18)
C7 0.0273(19) 0.0218(15) 0.0202(19) 0.0090(14) 0.0014(15) 0.0127(14)
C8 0.031(2) 0.0313(17) 0.031(2) 0.0087(16) -0.0073(17) 0.0186(16)
C9 0.050(2) 0.050(2) 0.033(2) 0.0285(18) 0.0085(19) 0.0252(19)
C10 0.0184(17) 0.0206(15) 0.0221(19) 0.0067(14) -0.0021(14) 0.0075(13)
C11 0.0225(19) 0.0304(18) 0.049(2) 0.0120(17) -0.0095(18) 0.0083(15)
C12 0.0222(19) 0.045(2) 0.045(2) 0.0154(18) 0.0070(18) 0.0185(17)
C13 0.0171(17) 0.0159(14) 0.027(2) 0.0031(14) -0.0026(15) 0.0060(13)
C14 0.032(2) 0.0296(17) 0.035(2) 0.0026(16) 0.0025(17) 0.0192(16)
C15 0.038(2) 0.0254(16) 0.027(2) 0.0009(15) 0.0078(17) 0.0163(16)
C16 0.0163(17) 0.0314(17) 0.039(2) 0.0245(17) -0.0003(16) 0.0012(14)
C17 0.041(2) 0.068(3) 0.035(2) 0.033(2) 0.008(2) 0.014(2)
C18 0.041(2) 0.0364(19) 0.068(3) 0.037(2) -0.002(2) 0.0084(18)

loop_
_atom_type_symbol
_atom_type_description
_atom_type_scat_dispersion_real
_atom_type_scat_dispersion_imag
_atom_type_scat_source
C C 0.0033 0.0016 'International Tables Vol C Tables 4.2.6.8 and 6.1.1.4'
H H 0.0000 0.0000 'International Tables Vol C Tables 4.2.6.8 and 6.1.1.4'
Mg Mg 0.0486 0.0363 'International Tables Vol C Tables 4.2.6.8 and 6.1.1.4'
N N 0.0061 0.0033 'International Tables Vol C Tables 4.2.6.8 and 6.1.1.4'
Si Si 0.0817 0.0704 'International Tables Vol C Tables 4.2.6.8 and 6.1.1.4'

loop_
_exptl_crystal_face_index_h
_exptl_crystal_face_index_k
_exptl_crystal_face_index_l
_exptl_crystal_face_perp_dist
_exptl_oxdiff_crystal_face_indexfrac_h
_exptl_oxdiff_crystal_face_indexfrac_k
_exptl_oxdiff_crystal_face_indexfrac_l
_exptl_oxdiff_crystal_face_x
_exptl_oxdiff_crystal_face_y
_exptl_oxdiff_crystal_face_z
5 -6 -16 0.0503 5.0000 -6.0000 -16.0000 -0.8607 0.4215 0.3534
-7 -8 7 0.0773 -7.0000 -8.0000 7.0000 0.3480 -0.1598 0.9283
6 9 -6 0.0653 6.0000 9.0000 -6.0000 -0.2453 0.1647 -0.9509
-6 5 16 0.0318 -6.0000 5.0000 16.0000 0.8847 -0.4008 -0.2158
-11 12 -5 0.0396 -11.0000 12.0000 -5.0000 0.6847 0.7348 -0.0758
9 -14 5 0.0572 9.0000 -14.0000 5.0000 -0.6369 -0.6932 0.3509
-10 -1 -2 0.0633 -10.0000 -1.0000 -2.0000 0.4028 0.4076 0.7546
11 -1 3 0.0510 11.0000 -1.0000 3.0000 -0.4715 -0.5089 -0.6902
-9 5 -12 0.0564 -9.0000 5.0000 -12.0000 0.2091 0.8689 0.4079
-7 12 -14 0.0588 -7.0000 12.0000 -14.0000 0.2262 0.9756 -0.1987
-1 5 -19 0.0476 -1.0000 5.0000 -19.0000 -0.3852 0.8914 -0.0063
-3 0 -17 0.0550 -3.0000 0.0000 -17.0000 -0.3529 0.8106 0.4555
9 0 -15 0.0591 9.0000 0.0000 -15.0000 -0.8776 0.3227 -0.3570
10 -12 -3 0.0421 10.0000 -12.0000 -3.0000 -0.8707 -0.3672 0.2633
13 -4 -3 0.0455 13.0000 -4.0000 -3.0000 -0.8189 -0.3647 -0.5115
10 -11 10 0.0508 10.0000 -11.0000 10.0000 -0.4647 -0.8968 -0.0080
2 -14 7 0.0738 2.0000 -14.0000 7.0000 -0.2379 -0.5408 0.7764

loop_
_geom_angle_atom_site_label_1
_geom_angle_atom_site_label_2
_geom_angle_atom_site_label_3
_geom_angle
_geom_angle_site_symmetry_1
N1 Si1 Mg1 34.74(8) .
N1 Si1 C1 109.61(12) .
N1 Si1 C4 109.65(12) .
N1 Si1 C7 114.84(12) .
C1 Si1 Mg1 89.56(10) .
C1 Si1 C4 103.21(14) .
C4 Si1 Mg1 87.97(10) .
C7 Si1 Mg1 149.58(9) .
C7 Si1 C1 107.91(13) .
C7 Si1 C4 110.97(14) .
N1 Si2 Mg1 38.71(8) .
N1 Si2 C10 113.94(11) .
N1 Si2 C13 115.34(12) .
N1 Si2 C16 105.13(13) .
C10 Si2 Mg1 136.35(9) .
C10 Si2 C13 106.22(13) .
C10 Si2 C16 110.90(13) .
C13 Si2 Mg1 116.44(10) .
C13 Si2 C16 104.98(13) .
C16 Si2 Mg1 67.50(10) .
Si1 Mg1 H19A 109.0(5) .
Si2 Mg1 Si1 62.56(3) .
Si2 Mg1 H19A 93.4(6) .
N1 Mg1 Si1 29.72(6) .
N1 Mg1 Si2 32.87(6) .
N1 Mg1 C19 128.97(11) .
N1 Mg1 H19A 104.4(4) .
C19 Mg1 Si1 131.17(9) .
C19 Mg1 Si2 112.52(10) .
C19 Mg1 H19A 24.8(4) .
Si1 N1 Mg1 115.54(12) .
Si2 N1 Si1 135.93(15) .
Si2 N1 Mg1 108.43(11) .
Mg1 C19 Mg1 75.72(11) 2_776
Mg1 C19 H19A 78(2) .
Mg1 C19 H19A 150(2) 2_776
Mg1 C19 H19B 99.7(19) 2_776
Mg1 C19 H19B 116.9(19) .
Mg1 C19 H19C 136.9(18) .
Mg1 C19 H19C 89(2) 2_776
H19A C19 H19B 105(2) .
H19A C19 H19C 101.0(19) .
H19B C19 H19C 105(2) .
Si1 C1 H1 106.7 .
C2 C1 Si1 114.3(2) .
C2 C1 H1 106.7 .
C2 C1 C3 108.7(3) .
C3 C1 Si1 113.2(2) .
C3 C1 H1 106.7 .
C1 C2 H2A 109.5 .
C1 C2 H2B 109.5 .
C1 C2 H2C 109.5 .
H2A C2 H2B 109.5 .
H2A C2 H2C 109.5 .
H2B C2 H2C 109.5 .
C1 C3 H3A 109.5 .
C1 C3 H3B 109.5 .
C1 C3 H3C 109.5 .
H3A C3 H3B 109.5 .
H3A C3 H3C 109.5 .
H3B C3 H3C 109.5 .
Si1 C4 H4 105.2 .
C5 C4 Si1 116.5(2) .
C5 C4 H4 105.2 .
C5 C4 C6 109.5(3) .
C6 C4 Si1 114.0(2) .
C6 C4 H4 105.2 .
C4 C5 H5A 109.5 .
C4 C5 H5B 109.5 .
C4 C5 H5C 109.5 .
H5A C5 H5B 109.5 .
H5A C5 H5C 109.5 .
H5B C5 H5C 109.5 .
C4 C6 H6A 109.5 .
C4 C6 H6B 109.5 .
C4 C6 H6C 109.5 .
H6A C6 H6B 109.5 .
H6A C6 H6C 109.5 .
H6B C6 H6C 109.5 .
Si1 C7 H7 105.9 .
C8 C7 Si1 115.1(2) .
C8 C7 H7 105.9 .
C8 C7 C9 108.0(2) .
C9 C7 Si1 115.1(2) .
C9 C7 H7 105.9 .
C7 C8 H8A 109.5 .
C7 C8 H8B 109.5 .
C7 C8 H8C 109.5 .
H8A C8 H8B 109.5 .
H8A C8 H8C 109.5 .
H8B C8 H8C 109.5 .
C7 C9 H9A 109.5 .
C7 C9 H9B 109.5 .
C7 C9 H9C 109.5 .
H9A C9 H9B 109.5 .
H9A C9 H9C 109.5 .
H9B C9 H9C 109.5 .
Si2 C10 H10 105.5 .
C11 C10 Si2 114.61(19) .
C11 C10 H10 105.5 .
C12 C10 Si2 115.9(2) .
C12 C10 H10 105.5 .
C12 C10 C11 108.8(2) .
C10 C11 H11A 109.5 .
C10 C11 H11B 109.5 .
C10 C11 H11C 109.5 .
H11A C11 H11B 109.5 .
H11A C11 H11C 109.5 .
H11B C11 H11C 109.5 .
C10 C12 H12A 109.5 .
C10 C12 H12B 109.5 .
C10 C12 H12C 109.5 .
H12A C12 H12B 109.5 .
H12A C12 H12C 109.5 .
H12B C12 H12C 109.5 .
Si2 C13 H13 106.5 .
C14 C13 Si2 113.7(2) .
C14 C13 H13 106.5 .
C15 C13 Si2 113.40(19) .
C15 C13 H13 106.5 .
C15 C13 C14 109.5(2) .
C13 C14 H14A 109.5 .
C13 C14 H14B 109.5 .
C13 C14 H14C 109.5 .
H14A C14 H14B 109.5 .
H14A C14 H14C 109.5 .
H14B C14 H14C 109.5 .
C13 C15 H15A 109.5 .
C13 C15 H15B 109.5 .
C13 C15 H15C 109.5 .
H15A C15 H15B 109.5 .
H15A C15 H15C 109.5 .
H15B C15 H15C 109.5 .
Si2 C16 H16 105.4 .
C17 C16 Si2 114.6(2) .
C17 C16 H16 105.4 .
C17 C16 C18 109.1(2) .
C18 C16 Si2 115.9(2) .
C18 C16 H16 105.4 .
C16 C17 H17A 109.5 .
C16 C17 H17B 109.5 .
C16 C17 H17C 109.5 .
H17A C17 H17B 109.5 .
H17A C17 H17C 109.5 .
H17B C17 H17C 109.5 .
C16 C18 H18A 109.5 .
C16 C18 H18B 109.5 .
C16 C18 H18C 109.5 .
H18A C18 H18B 109.5 .
H18A C18 H18C 109.5 .
H18B C18 H18C 109.5 .

loop_
_geom_bond_atom_site_label_1
_geom_bond_atom_site_label_2
_geom_bond_distance
_geom_bond_site_symmetry_2
Si1 Mg1 3.1305(12) .
Si1 N1 1.720(2) .
Si1 C1 1.905(3) .
Si1 C4 1.907(3) .
Si1 C7 1.897(3) .
Si2 Mg1 2.9996(14) .
Si2 N1 1.716(2) .
Si2 C10 1.890(3) .
Si2 C13 1.895(3) .
Si2 C16 1.922(3) .
Mg1 N1 1.977(2) .
Mg1 C19 2.251(4) .
Mg1 H19A 2.26(3) .
C19 Mg1 2.212(3) 2_776
C19 H19A 0.969(16) .
C19 H19B 0.947(16) .
C19 H19C 0.993(16) .
C1 H1 0.9800 .
C1 C2 1.519(4) .
C1 C3 1.528(4) .
C2 H2A 0.9600 .
C2 H2B 0.9600 .
C2 H2C 0.9600 .
C3 H3A 0.9600 .
C3 H3B 0.9600 .
C3 H3C 0.9600 .
C4 H4 0.9800 .
C4 C5 1.527(4) .
C4 C6 1.536(4) .
C5 H5A 0.9600 .
C5 H5B 0.9600 .
C5 H5C 0.9600 .
C6 H6A 0.9600 .
C6 H6B 0.9600 .
C6 H6C 0.9600 .
C7 H7 0.9800 .
C7 C8 1.536(4) .
C7 C9 1.540(4) .
C8 H8A 0.9600 .
C8 H8B 0.9600 .
C8 H8C 0.9600 .
C9 H9A 0.9600 .
C9 H9B 0.9600 .
C9 H9C 0.9600 .
C10 H10 0.9800 .
C10 C11 1.539(4) .
C10 C12 1.532(4) .
C11 H11A 0.9600 .
C11 H11B 0.9600 .
C11 H11C 0.9600 .
C12 H12A 0.9600 .
C12 H12B 0.9600 .
C12 H12C 0.9600 .
C13 H13 0.9800 .
C13 C14 1.534(4) .
C13 C15 1.533(4) .
C14 H14A 0.9600 .
C14 H14B 0.9600 .
C14 H14C 0.9600 .
C15 H15A 0.9600 .
C15 H15B 0.9600 .
C15 H15C 0.9600 .
C16 H16 0.9800 .
C16 C17 1.532(4) .
C16 C18 1.536(4) .
C17 H17A 0.9600 .
C17 H17B 0.9600 .
C17 H17C 0.9600 .
C18 H18A 0.9600 .
C18 H18B 0.9600 .
C18 H18C 0.9600 .

loop_
_geom_torsion_atom_site_label_1
_geom_torsion_atom_site_label_2
_geom_torsion_atom_site_label_3
_geom_torsion_atom_site_label_4
_geom_torsion
Mg1 Si1 N1 Si2 -175.6(3)
Mg1 Si1 C7 C8 84.5(3)
Mg1 Si1 C7 C9 -148.77(17)
Mg1 Si2 N1 Si1 175.8(3)
Mg1 Si2 C10 C11 -144.25(17)
Mg1 Si2 C10 C12 -16.2(3)
Mg1 Si2 C13 C14 14.0(2)
Mg1 Si2 C13 C15 -112.0(2)
N1 Si1 C7 C8 84.3(2)
N1 Si1 C7 C9 -149.0(2)
N1 Si2 C10 C11 176.2(2)
N1 Si2 C10 C12 -55.7(2)
N1 Si2 C13 C14 57.2(2)
N1 Si2 C13 C15 -68.8(2)
C1 Si1 N1 Si2 -117.5(2)
C1 Si1 N1 Mg1 58.13(16)
C1 Si1 C7 C8 -153.2(2)
C1 Si1 C7 C9 -26.5(3)
C4 Si1 N1 Si2 129.90(19)
C4 Si1 N1 Mg1 -54.50(16)
C4 Si1 C7 C8 -40.8(2)
C4 Si1 C7 C9 85.9(2)
C7 Si1 N1 Si2 4.2(2)
C7 Si1 N1 Mg1 179.77(12)
C10 Si2 N1 Si1 -48.8(2)
C10 Si2 N1 Mg1 135.38(13)
C10 Si2 C13 C14 -175.53(19)
C10 Si2 C13 C15 58.4(2)
C13 Si2 N1 Si1 74.5(2)
C13 Si2 N1 Mg1 -101.35(14)
C13 Si2 C10 C11 48.1(2)
C13 Si2 C10 C12 176.2(2)
C16 Si2 N1 Si1 -170.42(18)
C16 Si2 N1 Mg1 13.76(15)
C16 Si2 C10 C11 -65.4(2)
C16 Si2 C10 C12 62.7(2)
C16 Si2 C13 C14 -58.0(2)
C16 Si2 C13 C15 176.0(2)
